data_4130485
loop_
_publ_author_name
'Kumar, Pankaj'
'Lee, Yong-Min'
'Hu, Lianrui'
'Chen, Jianwei'
'Park, Young Jun'
'Yao, Jiannian'
'Chen, Hui'
'Karlin, Kenneth D.'
'Nam, Wonwoo'

_publ_section_title
;
 Factors That Control the Reactivity of Cobalt(III)-Nitrosyl Complexes in
 Nitric Oxide Transfer and Dioxygenation Reactions: A Combined
 Experimental and Theoretical Investigation.
;
_journal_issue 24
_journal_name_full 'Journal of the American Chemical Society'
_journal_page_first 7753
_journal_page_last 7762
_journal_paper_doi 10.1021/jacs.6b04040
_journal_volume 138
_journal_year 2016
_chemical_formula_moiety 'C24 H20 B, C14 H32 Co N5 O3'
_chemical_formula_sum 'C38 H52 B Co N5 O3'
_chemical_formula_weight 696.59
_chemical_name_common Co(14TMC)(NO3)(BPh4)
_space_group_crystal_system monoclinic
_space_group_IT_number 14
_space_group_name_Hall '-P 2ybc'
_space_group_name_H-M_alt 'P 1 21/c 1'
_atom_sites_solution_hydrogens geom
_atom_sites_solution_primary direct
_atom_sites_solution_secondary difmap
_cell_angle_alpha 90
_cell_angle_beta 98.3690(10)
_cell_angle_gamma 90
_cell_formula_units_Z 4
_cell_length_a 14.9929(3)
_cell_length_b 9.6072(2)
_cell_length_c 24.7958(5)
_cell_measurement_reflns_used 9839
_cell_measurement_temperature 98.(2)
_cell_measurement_theta_max 28.2511
_cell_measurement_theta_min 2.2767
_cell_volume 3533.55(12)
_computing_cell_refinement 'SAINT V8.27B (Bruker AXS Inc., 2012)'
_computing_data_reduction 'SAINT V8.27B (Bruker AXS Inc., 2012)'
_computing_structure_refinement 'SHELXL-97 (Sheldrick, 2008)'
_computing_structure_solution 'SHELXS-97 (Sheldrick, 2008)'
_diffrn_ambient_temperature 98.(2)
_diffrn_detector_area_resol_mean 8.3333
_diffrn_measured_fraction_theta_full 1.000
_diffrn_measured_fraction_theta_max 1.000
_diffrn_measurement_device_type none
_diffrn_radiation_type MoK\a
_diffrn_radiation_wavelength 0.71073
_diffrn_reflns_av_R_equivalents 0.0237
_diffrn_reflns_av_sigmaI/netI 0.0160
_diffrn_reflns_limit_h_max 19
_diffrn_reflns_limit_h_min -19
_diffrn_reflns_limit_k_max 12
_diffrn_reflns_limit_k_min -12
_diffrn_reflns_limit_l_max 33
_diffrn_reflns_limit_l_min -30
_diffrn_reflns_number 60965
_diffrn_reflns_theta_full 28.28
_diffrn_reflns_theta_max 28.28
_diffrn_reflns_theta_min 1.37
_exptl_absorpt_coefficient_mu 0.530
_exptl_absorpt_correction_T_max 0.94
_exptl_absorpt_correction_T_min 0.86
_exptl_absorpt_correction_type multi-scan
_exptl_absorpt_process_details 'SADABS V2012/1 (Bruker AXS Inc.)'
_exptl_crystal_colour 'light violet'
_exptl_crystal_density_diffrn 1.309
_exptl_crystal_density_method 'not measured'
_exptl_crystal_description plate
_exptl_crystal_F_000 1484
_exptl_crystal_size_max 0.380
_exptl_crystal_size_mid 0.240
_exptl_crystal_size_min 0.120
_refine_diff_density_max 0.479
_refine_diff_density_min -0.280
_refine_ls_extinction_method none
_refine_ls_goodness_of_fit_ref 1.048
_refine_ls_hydrogen_treatment constr
_refine_ls_matrix_type full
_refine_ls_number_parameters 437
_refine_ls_number_reflns 8755
_refine_ls_number_restraints 0
_refine_ls_restrained_S_all 1.048
_refine_ls_R_factor_all 0.0333
_refine_ls_R_factor_gt 0.0295
_refine_ls_shift/su_max 0.004
_refine_ls_shift/su_mean 0.000
_refine_ls_structure_factor_coef Fsqd
_refine_ls_weighting_details 'calc w=1/[\s^2^(Fo^2^)+(0.0291P)^2^+2.2587P] where P=(Fo^2^+2Fc^2^)/3'
_refine_ls_weighting_scheme calc
_refine_ls_wR_factor_gt 0.0722
_refine_ls_wR_factor_ref 0.0741
_reflns_number_gt 8000
_reflns_number_total 8755
_reflns_threshold_expression >2sigma(I)
_cod_data_source_file ja6b04040_si_002.cif
_cod_data_source_block (14TMC)Co(NO3)(BPh4)
_cod_database_code 4130485

loop_
_space_group_symop_operation_xyz
'x, y, z'
'-x, y+1/2, -z+1/2'
'-x, -y, -z'
'x, -y-1/2, z-1/2'

loop_
_atom_site_type_symbol
_atom_site_label
_atom_site_fract_x
_atom_site_fract_y
_atom_site_fract_z
_atom_site_U_iso_or_equiv
_atom_site_adp_type
_atom_site_calc_flag
_atom_site_refinement_flags
_atom_site_occupancy
Co Co1 0.708175(10) 0.829306(16) 0.592619(6) 0.01133(5) Uani d . 1
N N3 0.60255(7) 0.67898(11) 0.60218(4) 0.0151(2) Uani d . 1
N N5 0.66532(8) 1.08937(11) 0.61394(4) 0.0219(2) Uani d . 1
N N1 0.84113(7) 0.80719(11) 0.56646(4) 0.0155(2) Uani d . 1
N N2 0.64440(7) 0.82575(11) 0.50622(4) 0.0177(2) Uani d . 1
N N4 0.78011(7) 0.77530(11) 0.67266(4) 0.0153(2) Uani d . 1
O O2 0.60772(7) 0.99263(11) 0.60464(4) 0.0282(2) Uani d . 1
O O1 0.74594(7) 1.05086(11) 0.61134(4) 0.0300(2) Uani d . 1
O O3 0.64602(9) 1.20846(11) 0.62422(5) 0.0369(3) Uani d . 1
B B1 0.77856(9) 0.32194(13) 0.35650(5) 0.0120(2) Uani d . 1
C C11 0.77747(9) 0.62639(14) 0.69012(5) 0.0200(3) Uani d . 1
H H11A 0.8076 0.6193 0.7283 0.024 Uiso calc R 1
H H11B 0.813 0.5704 0.6673 0.024 Uiso calc R 1
C C6 0.55235(9) 0.77324(16) 0.51038(5) 0.0232(3) Uani d . 1
H H6A 0.5211 0.7496 0.4736 0.028 Uiso calc R 1
H H6B 0.5173 0.8471 0.5256 0.028 Uiso calc R 1
C C10 0.68444(9) 0.56247(14) 0.68662(5) 0.0219(3) Uani d . 1
H H10A 0.6472 0.6217 0.7072 0.026 Uiso calc R 1
H H10B 0.69 0.47 0.7044 0.026 Uiso calc R 1
C C2 0.84389(9) 0.70916(13) 0.52017(5) 0.0185(2) Uani d . 1
H H2A 0.8243 0.6161 0.531 0.022 Uiso calc R 1
H H2B 0.907 0.7008 0.5132 0.022 Uiso calc R 1
C C13 0.87529(8) 0.80946(15) 0.66688(5) 0.0204(3) Uani d . 1
H H13A 0.9161 0.7717 0.6985 0.024 Uiso calc R 1
H H13B 0.883 0.9118 0.6666 0.024 Uiso calc R 1
C C3 0.78535(9) 0.75205(14) 0.46751(5) 0.0211(3) Uani d . 1
H H3A 0.7968 0.8513 0.4603 0.025 Uiso calc R 1
H H3B 0.8033 0.697 0.4371 0.025 Uiso calc R 1
C C14 0.90000(8) 0.74857(15) 0.61476(5) 0.0200(3) Uani d . 1
H H14A 0.9638 0.7699 0.6122 0.024 Uiso calc R 1
H H14B 0.8931 0.6461 0.6153 0.024 Uiso calc R 1
C C8 0.53463(8) 0.74024(14) 0.63383(5) 0.0193(2) Uani d . 1
H H8A 0.4999 0.812 0.6119 0.029 Uiso calc R 1
H H8B 0.5656 0.7819 0.6675 0.029 Uiso calc R 1
H H8C 0.4938 0.667 0.6429 0.029 Uiso calc R 1
C C4 0.68532(9) 0.73207(14) 0.46836(5) 0.0201(3) Uani d . 1
H H4A 0.6533 0.7465 0.431 0.024 Uiso calc R 1
H H4B 0.675 0.6344 0.4786 0.024 Uiso calc R 1
C C7 0.55654(9) 0.64577(15) 0.54646(5) 0.0214(3) Uani d . 1
H H7A 0.4947 0.6122 0.5485 0.026 Uiso calc R 1
H H7B 0.5897 0.5707 0.5306 0.026 Uiso calc R 1
C C9 0.63617(9) 0.54543(13) 0.62882(5) 0.0195(2) Uani d . 1
H H9A 0.6779 0.5012 0.6065 0.023 Uiso calc R 1
H H9B 0.5844 0.4818 0.6294 0.023 Uiso calc R 1
C C1 0.88015(10) 0.94320(15) 0.55284(6) 0.0270(3) Uani d . 1
H H1A 0.8918 1.0006 0.5858 0.04 Uiso calc R 1
H H1B 0.8375 0.9913 0.5254 0.04 Uiso calc R 1
H H1C 0.9368 0.9271 0.5384 0.04 Uiso calc R 1
C C5 0.63645(11) 0.96717(15) 0.48170(6) 0.0280(3) Uani d . 1
H H5A 0.5966 0.9637 0.4467 0.042 Uiso calc R 1
H H5B 0.6962 1.0 0.4759 0.042 Uiso calc R 1
H H5C 0.6112 1.0311 0.5063 0.042 Uiso calc R 1
C C16 0.71392(8) 0.32695(12) 0.45134(5) 0.0161(2) Uani d . 1
H H16 0.6554 0.3251 0.4306 0.019 Uiso calc R 1
C C27 0.86231(8) 0.39389(12) 0.33060(5) 0.0129(2) Uani d . 1
C C18 0.80596(9) 0.32344(13) 0.53989(5) 0.0199(3) Uani d . 1
H H18 0.8115 0.3195 0.5785 0.024 Uiso calc R 1
C C33 0.68722(8) 0.39904(12) 0.32516(5) 0.0125(2) Uani d . 1
C C21 0.77423(8) 0.15252(12) 0.34638(5) 0.0131(2) Uani d . 1
C C15 0.78906(8) 0.33561(12) 0.42343(5) 0.0133(2) Uani d . 1
C C17 0.72152(9) 0.32103(13) 0.50800(5) 0.0185(2) Uani d . 1
H H17 0.6687 0.3153 0.525 0.022 Uiso calc R 1
C C25 0.68865(9) -0.06627(13) 0.33546(5) 0.0190(2) Uani d . 1
H H25 0.6319 -0.112 0.3308 0.023 Uiso calc R 1
C C28 0.90934(8) 0.51195(12) 0.35319(5) 0.0163(2) Uani d . 1
H H28 0.8944 0.5494 0.3862 0.02 Uiso calc R 1
C C20 0.87310(8) 0.33754(13) 0.45717(5) 0.0178(2) Uani d . 1
H H20 0.9262 0.343 0.4405 0.021 Uiso calc R 1
C C26 0.69267(8) 0.07845(13) 0.34016(5) 0.0160(2) Uani d . 1
H H26 0.6379 0.1289 0.3391 0.019 Uiso calc R 1
C C32 0.88672(8) 0.34684(13) 0.28107(5) 0.0164(2) Uani d . 1
H H32 0.8561 0.2686 0.2638 0.02 Uiso calc R 1
C C19 0.88193(9) 0.33173(14) 0.51396(5) 0.0212(3) Uani d . 1
H H19 0.9402 0.3335 0.535 0.025 Uiso calc R 1
C C30 1.00002(8) 0.52495(14) 0.28048(6) 0.0217(3) Uani d . 1
H H30 1.0465 0.5677 0.2641 0.026 Uiso calc R 1
C C36 0.53434(8) 0.54074(13) 0.26803(5) 0.0187(2) Uani d . 1
H H36 0.4829 0.5869 0.2493 0.022 Uiso calc R 1
C C24 0.76713(10) -0.14347(13) 0.33752(5) 0.0192(3) Uani d . 1
H H24 0.7647 -0.242 0.3344 0.023 Uiso calc R 1
C C37 0.57028(8) 0.42510(13) 0.24519(5) 0.0179(2) Uani d . 1
H H37 0.5438 0.3926 0.2103 0.022 Uiso calc R 1
C C31 0.95381(9) 0.41017(14) 0.25634(5) 0.0204(3) Uani d . 1
H H31 0.9681 0.3748 0.2228 0.024 Uiso calc R 1
C C22 0.85218(8) 0.07041(13) 0.34832(5) 0.0178(2) Uani d . 1
H H22 0.9092 0.1154 0.3526 0.021 Uiso calc R 1
C C38 0.64503(8) 0.35652(13) 0.27326(5) 0.0156(2) Uani d . 1
H H38 0.6684 0.278 0.2567 0.019 Uiso calc R 1
C C35 0.57511(8) 0.58749(12) 0.31873(5) 0.0171(2) Uani d . 1
H H35 0.552 0.667 0.3348 0.021 Uiso calc R 1
C C34 0.65007(8) 0.51776(12) 0.34614(5) 0.0147(2) Uani d . 1
H H34 0.6771 0.5523 0.3806 0.018 Uiso calc R 1
C C29 0.97708(8) 0.57605(13) 0.32899(6) 0.0202(3) Uani d . 1
H H29 1.0076 0.655 0.3458 0.024 Uiso calc R 1
C C23 0.84928(9) -0.07435(13) 0.34425(5) 0.0205(3) Uani d . 1
H H23 0.9037 -0.1258 0.3461 0.025 Uiso calc R 1
C C12 0.75460(9) 0.86476(14) 0.71706(5) 0.0197(2) Uani d . 1
H H12A 0.7981 0.8515 0.7502 0.03 Uiso calc R 1
H H12B 0.6942 0.839 0.7243 0.03 Uiso calc R 1
H H12C 0.7547 0.9626 0.7059 0.03 Uiso calc R 1

loop_
_atom_site_aniso_label
_atom_site_aniso_U_11
_atom_site_aniso_U_22
_atom_site_aniso_U_33
_atom_site_aniso_U_12
_atom_site_aniso_U_13
_atom_site_aniso_U_23
Co1 0.01094(8) 0.01162(8) 0.01140(8) 0.00128(5) 0.00150(5) -0.00054(5)
N3 0.0122(5) 0.0160(5) 0.0175(5) -0.0003(4) 0.0036(4) -0.0035(4)
N5 0.0370(7) 0.0148(5) 0.0159(5) 0.0047(5) 0.0102(5) 0.0033(4)
N1 0.0157(5) 0.0156(5) 0.0158(5) -0.0007(4) 0.0041(4) -0.0015(4)
N2 0.0200(5) 0.0196(5) 0.0133(5) 0.0084(4) 0.0013(4) -0.0008(4)
N4 0.0142(5) 0.0187(5) 0.0127(4) 0.0023(4) 0.0010(4) -0.0011(4)
O2 0.0366(6) 0.0232(5) 0.0246(5) -0.0008(4) 0.0040(4) -0.0023(4)
O1 0.0350(6) 0.0261(5) 0.0310(5) 0.0059(4) 0.0118(4) 0.0041(4)
O3 0.0678(8) 0.0129(5) 0.0354(6) 0.0099(5) 0.0263(6) 0.0016(4)
B1 0.0107(6) 0.0122(6) 0.0132(6) 0.0001(4) 0.0021(4) -0.0006(4)
C11 0.0237(6) 0.0204(6) 0.0156(6) 0.0072(5) 0.0017(5) 0.0036(5)
C6 0.0159(6) 0.0342(7) 0.0175(6) 0.0083(5) -0.0042(5) -0.0067(5)
C10 0.0304(7) 0.0164(6) 0.0209(6) 0.0034(5) 0.0106(5) 0.0063(5)
C2 0.0191(6) 0.0192(6) 0.0183(6) 0.0039(5) 0.0064(5) -0.0031(5)
C13 0.0133(6) 0.0296(7) 0.0171(6) 0.0002(5) -0.0020(5) -0.0046(5)
C3 0.0267(7) 0.0235(6) 0.0143(6) 0.0055(5) 0.0072(5) -0.0015(5)
C14 0.0112(5) 0.0281(7) 0.0204(6) 0.0029(5) 0.0008(4) -0.0026(5)
C8 0.0137(6) 0.0219(6) 0.0238(6) -0.0003(5) 0.0078(5) -0.0038(5)
C4 0.0246(7) 0.0227(6) 0.0128(5) 0.0070(5) 0.0018(5) -0.0040(5)
C7 0.0139(6) 0.0280(7) 0.0219(6) -0.0032(5) 0.0009(5) -0.0108(5)
C9 0.0209(6) 0.0131(5) 0.0263(6) -0.0022(5) 0.0089(5) -0.0011(5)
C1 0.0308(7) 0.0214(7) 0.0318(7) -0.0090(6) 0.0150(6) -0.0028(6)
C5 0.0411(8) 0.0245(7) 0.0179(6) 0.0166(6) 0.0031(6) 0.0048(5)
C16 0.0153(6) 0.0147(5) 0.0184(6) -0.0015(4) 0.0032(4) -0.0001(4)
C27 0.0101(5) 0.0125(5) 0.0161(5) 0.0027(4) 0.0019(4) 0.0027(4)
C18 0.0298(7) 0.0162(6) 0.0140(5) 0.0011(5) 0.0042(5) 0.0012(4)
C33 0.0104(5) 0.0123(5) 0.0153(5) -0.0019(4) 0.0031(4) 0.0017(4)
C21 0.0159(5) 0.0129(5) 0.0108(5) -0.0003(4) 0.0025(4) 0.0002(4)
C15 0.0152(5) 0.0097(5) 0.0151(5) 0.0008(4) 0.0025(4) -0.0006(4)
C17 0.0228(6) 0.0152(6) 0.0193(6) -0.0014(5) 0.0090(5) 0.0004(5)
C25 0.0242(6) 0.0176(6) 0.0148(5) -0.0080(5) 0.0022(5) 0.0005(4)
C28 0.0142(5) 0.0137(5) 0.0208(6) 0.0013(4) 0.0018(4) 0.0009(4)
C20 0.0155(6) 0.0207(6) 0.0175(6) 0.0030(5) 0.0030(4) -0.0002(5)
C26 0.0158(6) 0.0166(6) 0.0158(5) -0.0014(4) 0.0028(4) 0.0006(4)
C32 0.0166(6) 0.0142(5) 0.0189(6) 0.0027(4) 0.0044(4) 0.0020(4)
C19 0.0202(6) 0.0244(6) 0.0175(6) 0.0036(5) -0.0021(5) 0.0006(5)
C30 0.0136(6) 0.0202(6) 0.0325(7) 0.0039(5) 0.0076(5) 0.0125(5)
C36 0.0124(5) 0.0189(6) 0.0244(6) -0.0001(4) 0.0011(5) 0.0091(5)
C24 0.0345(7) 0.0115(5) 0.0125(5) -0.0017(5) 0.0060(5) -0.0002(4)
C37 0.0155(6) 0.0217(6) 0.0159(5) -0.0037(5) -0.0002(4) 0.0029(5)
C31 0.0200(6) 0.0213(6) 0.0218(6) 0.0073(5) 0.0093(5) 0.0069(5)
C22 0.0164(6) 0.0151(6) 0.0220(6) -0.0003(4) 0.0032(5) 0.0006(5)
C38 0.0156(6) 0.0159(5) 0.0158(5) -0.0009(4) 0.0042(4) 0.0000(4)
C35 0.0144(6) 0.0118(5) 0.0260(6) 0.0003(4) 0.0053(5) 0.0031(5)
C34 0.0130(5) 0.0124(5) 0.0186(5) -0.0022(4) 0.0023(4) 0.0001(4)
C29 0.0136(6) 0.0139(5) 0.0319(7) -0.0008(4) -0.0005(5) 0.0059(5)
C23 0.0253(7) 0.0154(6) 0.0220(6) 0.0057(5) 0.0076(5) 0.0022(5)
C12 0.0218(6) 0.0232(6) 0.0140(5) 0.0018(5) 0.0020(5) -0.0040(5)

loop_
_atom_type_symbol
_atom_type_description
_atom_type_scat_dispersion_real
_atom_type_scat_dispersion_imag
_atom_type_scat_source
C C 0.0033 0.0016 'International Tables Vol C Tables 4.2.6.8 and 6.1.1.4'
H H 0.0000 0.0000 'International Tables Vol C Tables 4.2.6.8 and 6.1.1.4'
B B 0.0013 0.0007 'International Tables Vol C Tables 4.2.6.8 and 6.1.1.4'
N N 0.0061 0.0033 'International Tables Vol C Tables 4.2.6.8 and 6.1.1.4'
O O 0.0106 0.0060 'International Tables Vol C Tables 4.2.6.8 and 6.1.1.4'
Co Co 0.3494 0.9721 'International Tables Vol C Tables 4.2.6.8 and 6.1.1.4'

loop_
_geom_angle_atom_site_label_1
_geom_angle_atom_site_label_2
_geom_angle_atom_site_label_3
_geom_angle
N4 Co1 N3 90.82(4)
N4 Co1 N1 84.02(4)
N3 Co1 N1 132.30(4)
N4 Co1 N2 164.53(4)
N3 Co1 N2 82.93(4)
N1 Co1 N2 89.74(4)
N4 Co1 O2 107.51(4)
N3 Co1 O2 86.33(4)
N1 Co1 O2 140.32(4)
N2 Co1 O2 86.28(4)
N4 Co1 O1 87.75(4)
N3 Co1 O1 140.74(4)
N1 Co1 O1 86.56(4)
N2 Co1 O1 106.04(4)
O2 Co1 O1 57.06(4)
C7 N3 C8 108.26(10)
C7 N3 C9 107.89(10)
C8 N3 C9 108.51(10)
C7 N3 Co1 106.68(8)
C8 N3 Co1 110.94(7)
C9 N3 Co1 114.35(7)
O3 N5 O2 123.47(13)
O3 N5 O1 122.69(13)
O2 N5 O1 113.84(11)
C2 N1 C1 108.90(10)
C2 N1 C14 107.49(10)
C1 N1 C14 107.89(10)
C2 N1 Co1 114.66(8)
C1 N1 Co1 112.67(8)
C14 N1 Co1 104.83(7)
C5 N2 C6 108.57(11)
C5 N2 C4 108.02(10)
C6 N2 C4 108.01(10)
C5 N2 Co1 112.27(8)
C6 N2 Co1 102.27(7)
C4 N2 Co1 117.23(7)
C12 N4 C13 107.23(10)
C12 N4 C11 108.49(10)
C13 N4 C11 107.70(10)
C12 N4 Co1 112.92(7)
C13 N4 Co1 102.34(7)
C11 N4 Co1 117.42(7)
N5 O2 Co1 94.87(8)
N5 O1 Co1 94.22(8)
C27 B1 C21 111.81(9)
C27 B1 C33 104.85(9)
C21 B1 C33 111.14(9)
C27 B1 C15 113.15(9)
C21 B1 C15 103.18(9)
C33 B1 C15 112.94(9)
N4 C11 C10 115.70(10)
N2 C6 C7 110.89(10)
C11 C10 C9 113.99(10)
N1 C2 C3 114.39(10)
N4 C13 C14 110.71(10)
C4 C3 C2 113.74(11)
N1 C14 C13 110.50(10)
N2 C4 C3 115.47(11)
N3 C7 C6 110.48(10)
N3 C9 C10 114.08(10)
C17 C16 C15 122.95(12)
C32 C27 C28 115.30(11)
C32 C27 B1 121.11(10)
C28 C27 B1 123.39(10)
C19 C18 C17 118.51(12)
C34 C33 C38 115.15(11)
C34 C33 B1 122.55(10)
C38 C33 B1 122.13(10)
C26 C21 C22 115.22(11)
C26 C21 B1 122.15(10)
C22 C21 B1 122.38(10)
C20 C15 C16 114.82(11)
C20 C15 B1 123.04(11)
C16 C15 B1 121.59(10)
C18 C17 C16 120.39(12)
C24 C25 C26 120.27(12)
C29 C28 C27 122.56(12)
C19 C20 C15 122.97(12)
C25 C26 C21 122.71(12)
C31 C32 C27 122.74(12)
C18 C19 C20 120.35(12)
C29 C30 C31 118.86(12)
C35 C36 C37 118.75(11)
C25 C24 C23 118.84(11)
C36 C37 C38 120.31(11)
C30 C31 C32 120.26(12)
C23 C22 C21 122.71(12)
C37 C38 C33 122.67(11)
C36 C35 C34 120.13(12)
C35 C34 C33 122.98(11)
C30 C29 C28 120.28(12)
C24 C23 C22 120.24(12)

loop_
_geom_bond_atom_site_label_1
_geom_bond_atom_site_label_2
_geom_bond_distance
Co1 N4 2.1791(10)
Co1 N3 2.1816(10)
Co1 N1 2.1945(10)
Co1 N2 2.2156(10)
Co1 O2 2.2248(11)
Co1 O1 2.2338(11)
N3 C7 1.4864(16)
N3 C8 1.4938(15)
N3 C9 1.4966(16)
N5 O3 1.2163(15)
N5 O2 1.2669(16)
N5 O1 1.2747(16)
N1 C2 1.4898(16)
N1 C1 1.4903(17)
N1 C14 1.4911(16)
N2 C5 1.4862(17)
N2 C6 1.4870(18)
N2 C4 1.4950(15)
N4 C12 1.4898(16)
N4 C13 1.4914(16)
N4 C11 1.4969(16)
B1 C27 1.6436(17)
B1 C21 1.6467(17)
B1 C33 1.6487(17)
B1 C15 1.6493(17)
C11 C10 1.5148(19)
C6 C7 1.512(2)
C10 C9 1.5173(19)
C2 C3 1.5203(18)
C13 C14 1.5130(18)
C3 C4 1.5152(19)
C16 C17 1.3942(17)
C16 C15 1.4078(17)
C27 C32 1.4063(17)
C27 C28 1.4080(16)
C18 C19 1.3893(19)
C18 C17 1.3917(19)
C33 C34 1.4022(16)
C33 C38 1.4093(16)
C21 C26 1.4038(16)
C21 C22 1.4051(17)
C15 C20 1.4075(17)
C25 C24 1.3855(19)
C25 C26 1.3959(17)
C28 C29 1.3956(17)
C20 C19 1.3962(18)
C32 C31 1.3919(17)
C30 C29 1.388(2)
C30 C31 1.391(2)
C36 C35 1.3899(18)
C36 C37 1.3908(19)
C24 C23 1.3878(19)
C37 C38 1.3955(17)
C22 C23 1.3946(17)
C35 C34 1.3970(16)
